data_9015348
loop_
_publ_author_name
'Mosset, A.'
'Abboudi, M.'
'Galy, J.'

_publ_section_title
;
 Synthese, structure moleculaire et cristalline d'un rubeanate de
 cuivre(I): Cu Cl (C2 N2 S2 H4)1.5 (H2 O)0.45
 _cod_database_code 1008176
;
_journal_name_full 'Zeitschrift fur Kristallographie'
_journal_page_first 171
_journal_page_last 180
_journal_volume 164
_journal_year 1983
_chemical_formula_sum 'C3 H6 Cl Cu N3 O0.45 S3'
_space_group_IT_number 68
_symmetry_space_group_name_Hall '-C 2a 2ac'
_symmetry_space_group_name_H-M 'C c c a :2'
_cell_angle_alpha 90
_cell_angle_beta 90
_cell_angle_gamma 90
_cell_length_a 14.258
_cell_length_b 22.686
_cell_length_c 13.503
_cell_formula_units_Z 16
_cell_volume 4367.640
_database_code_amcsd 0016113
_exptl_crystal_density_diffrn 1.743
_cod_duplicate_entry 1008176
_cod_original_sg_symbol_H-M 'C c c a'
_cod_original_formula_sum 'Cu Cl S3 N3 C3 O.45 H6'
_cod_database_code 9015348
_amcsd_formula_title 'Cl Cu H6.9 N3 O0.45 S3'

loop_
_space_group_symop_operation_xyz
x,y,z
1/2+x,1/2+y,z
x,-y,1/2+z
1/2+x,1/2-y,1/2+z
-x,y,1/2-z
1/2-x,1/2+y,1/2-z
-x,1/2+y,1/2+z
1/2-x,+y,1/2+z
x,1/2-y,1/2-z
1/2+x,-y,1/2-z
x,1/2+y,-z
1/2+x,+y,-z
-x,1/2-y,z
1/2-x,-y,z
-x,-y,-z
1/2-x,1/2-y,-z

loop_
_atom_site_label
_atom_site_fract_x
_atom_site_fract_y
_atom_site_fract_z
_atom_site_occupancy
Cu1 0.63260 0.15749 0.49440 1.00000
Cl1 0.49680 0.10920 0.42930 1.00000
S1 0.62010 0.17080 0.65940 1.00000
S2 0.65610 0.24140 0.40690 1.00000
S3 0.75140 0.09330 0.47010 1.00000
N1 0.44200 0.16900 0.63600 1.00000
N2 0.62000 0.17430 0.25500 1.00000
N3 0.63100 0.01020 0.51300 1.00000
C1 0.51100 0.16900 0.69500 1.00000
C2 0.63600 0.22570 0.28800 1.00000
C3 0.71500 0.02650 0.49000 1.00000
O1 0.53600 0.51200 0.24100 0.22500
O2 0.70700 0.47300 0.25900 0.22500
H1 0.37900 0.16700 0.66300 1.00000
H2 0.44800 0.16900 0.56600 1.00000
H3 0.61800 0.14000 0.29800 1.00000
H4 0.60900 0.16700 0.18500 1.00000
H5 0.61700 -0.03200 0.53000 1.00000
H6 0.58100 0.04000 0.51700 1.00000

loop_
_cod_related_entry_id
_cod_related_entry_database
_cod_related_entry_code
1 AMCSD 0016113
